data_7038867
loop_
_publ_author_name
'Yamagishi, Akihiko'
'Kawasaki, Takeshi'
'Hiruma, Kei'
'Sato, Hisako'
'Kitazawa, Takafumi'

_publ_section_title
;
 Emission behaviour of a series of bimetallic Cd(ii)-Au(i) coordination
 polymers.
;
_journal_issue 18
_journal_name_full 'Dalton transactions (Cambridge, England : 2003)'
_journal_page_first 7823
_journal_page_last 7828
_journal_paper_doi 10.1039/c6dt00537c
_journal_volume 45
_journal_year 2016
_chemical_formula_sum 'C14 H8 Au2 Cd F2 N6'
_chemical_formula_weight 804.60
_chemical_name_systematic
; 
 ? 
;
_space_group_IT_number 14
_symmetry_cell_setting monoclinic
_symmetry_space_group_name_Hall '-P 2ybc'
_symmetry_space_group_name_H-M 'P 1 21/c 1'
_atom_sites_solution_hydrogens geom
_atom_sites_solution_primary direct
_atom_sites_solution_secondary difmap
_audit_creation_method SHELXL-97
_audit_update_record
;
2016-03-07 deposited with the CCDC.
2016-03-22 downloaded from the CCDC.
;
_cell_angle_alpha 90.00
_cell_angle_beta 94.004(3)
_cell_angle_gamma 90.00
_cell_formula_units_Z 4
_cell_length_a 9.0272(18)
_cell_length_b 14.335(3)
_cell_length_c 15.885(3)
_cell_measurement_reflns_used 1731
_cell_measurement_temperature 298
_cell_measurement_theta_max 22.16
_cell_measurement_theta_min 2.26
_cell_volume 2050.6(7)
_computing_cell_refinement 'Bruker SMART'
_computing_data_collection 'Bruker SMART'
_computing_data_reduction 'Bruker SAINT'
_computing_molecular_graphics 'Bruker SHELXTL'
_computing_publication_material 'Bruker SHELXTL'
_computing_structure_refinement 'SHELXL-97 (Sheldrick, 1997)'
_computing_structure_solution 'SHELXS-97 (Sheldrick, 1990)'
_diffrn_ambient_temperature 298
_diffrn_detector_area_resol_mean 8.333
_diffrn_measured_fraction_theta_full 0.995
_diffrn_measured_fraction_theta_max 0.995
_diffrn_measurement_device_type 'CCD area detector'
_diffrn_measurement_method 'phi and omega scans'
_diffrn_radiation_monochromator graphite
_diffrn_radiation_source 'fine-focus sealed tube'
_diffrn_radiation_type MoK\a
_diffrn_radiation_wavelength 0.71073
_diffrn_reflns_av_R_equivalents 0.0514
_diffrn_reflns_av_unetI/netI 0.0604
_diffrn_reflns_limit_h_max 9
_diffrn_reflns_limit_h_min -10
_diffrn_reflns_limit_k_max 10
_diffrn_reflns_limit_k_min -16
_diffrn_reflns_limit_l_max 16
_diffrn_reflns_limit_l_min -17
_diffrn_reflns_number 9224
_diffrn_reflns_theta_full 23.67
_diffrn_reflns_theta_max 23.67
_diffrn_reflns_theta_min 1.92
_exptl_absorpt_coefficient_mu 15.325
_exptl_absorpt_correction_T_max 0.2406
_exptl_absorpt_correction_T_min 0.1495
_exptl_absorpt_correction_type empirical
_exptl_absorpt_process_details 'SADABS; Sheldrick, 1996'
_exptl_crystal_colour colorless
_exptl_crystal_density_diffrn 2.606
_exptl_crystal_density_method 'not measured'
_exptl_crystal_description block
_exptl_crystal_F_000 1432
_exptl_crystal_size_max 0.20
_exptl_crystal_size_mid 0.18
_exptl_crystal_size_min 0.13
_refine_diff_density_max 1.656
_refine_diff_density_min -1.085
_refine_diff_density_rms 0.215
_refine_ls_extinction_method none
_refine_ls_goodness_of_fit_ref 1.044
_refine_ls_hydrogen_treatment constr
_refine_ls_matrix_type full
_refine_ls_number_parameters 236
_refine_ls_number_reflns 3076
_refine_ls_number_restraints 0
_refine_ls_restrained_S_all 1.044
_refine_ls_R_factor_all 0.0780
_refine_ls_R_factor_gt 0.0468
_refine_ls_shift/su_max 0.001
_refine_ls_shift/su_mean 0.000
_refine_ls_structure_factor_coef Fsqd
_refine_ls_weighting_details 'calc w=1/[\s^2^(Fo^2^)+(0.0556P)^2^+1.5105P] where P=(Fo^2^+2Fc^2^)/3'
_refine_ls_weighting_scheme calc
_refine_ls_wR_factor_gt 0.1105
_refine_ls_wR_factor_ref 0.1223
_reflns_number_gt 2029
_reflns_number_total 3076
_reflns_threshold_expression >2sigma(I)
_cod_data_source_file c6dt00537c2.cif
_cod_data_source_block 3Fpy
_cod_depositor_comments
;
The following automatic conversions were performed:

'_symmetry_cell_setting' value 'Monoclinic' changed to 'monoclinic'
according to
/usr/data/users/saulius/crontab/automatic-downloads/rss-feeds/RSC/lib/dictionaries/cif_core.dic
dictionary named 'cif_core.dic' version 2.4.2 from 2011-04-26.

Automatic conversion script
Id: cif_fix_values 4268 2015-11-12 08:31:59Z antanas 

 Adding full bibliography for 7038867--7038873.cif.
;
_cod_original_cell_volume 2050.7(7)
_cod_original_sg_symbol_H-M P2(1)/c
_cod_database_code 7038867

loop_
_symmetry_equiv_pos_as_xyz
'x, y, z'
'-x, y+1/2, -z+1/2'
'-x, -y, -z'
'x, -y-1/2, z-1/2'

loop_
_atom_site_label
_atom_site_type_symbol
_atom_site_fract_x
_atom_site_fract_y
_atom_site_fract_z
_atom_site_U_iso_or_equiv
_atom_site_adp_type
_atom_site_occupancy
_atom_site_symmetry_multiplicity
_atom_site_calc_flag
_atom_site_refinement_flags
_atom_site_disorder_assembly
_atom_site_disorder_group
Cd1 Cd 0.66999(11) 0.99980(7) 0.73874(6) 0.0441(3) Uani 1 1 d . . .
Au1 Au 0.73232(7) 0.73287(5) 0.97946(4) 0.0604(2) Uani 1 1 d . . .
Au2 Au 0.61169(7) 1.26629(5) 0.49783(4) 0.0621(2) Uani 1 1 d . . .
N1 N 0.7101(16) 0.8771(9) 0.8312(9) 0.075(4) Uani 1 1 d . . .
N2 N 0.6006(14) 1.0926(10) 0.8496(8) 0.072(4) Uani 1 1 d . . .
N3 N 0.6379(15) 1.1213(10) 0.6428(9) 0.071(4) Uani 1 1 d . . .
N4 N 0.7490(15) 0.9082(11) 0.6276(8) 0.075(4) Uani 1 1 d . . .
N5 N 0.4206(13) 0.9452(10) 0.7058(9) 0.062(4) Uani 1 1 d . . .
N6 N 0.9168(12) 1.0518(9) 0.7757(8) 0.056(3) Uani 1 1 d . . .
C1 C 0.7189(17) 0.8253(11) 0.8845(10) 0.062(4) Uani 1 1 d . . .
C2 C 0.6053(17) 1.1410(12) 0.9036(10) 0.063(5) Uani 1 1 d . . .
C3 C 0.6298(17) 1.1753(13) 0.5892(9) 0.063(4) Uani 1 1 d . . .
C4 C 0.7419(16) 0.8589(13) 0.5738(11) 0.063(4) Uani 1 1 d . . .
C5 C 0.362(3) 0.8899(16) 0.7562(17) 0.125(9) Uani 1 1 d . A .
H5 H 0.4161 0.8698 0.8048 0.150 Uiso 1 1 calc R . .
C6 C 0.211(2) 0.8582(19) 0.738(2) 0.130(10) Uani 1 1 d . . .
H6 H 0.1638 0.8236 0.7778 0.156 Uiso 0.44(3) 1 calc PR A 2
F1 F 0.146(3) 0.823(2) 0.802(3) 0.200(19) Uani 0.56(3) 1 d P A 1
C7 C 0.140(3) 0.8789(19) 0.664(2) 0.130(12) Uani 1 1 d . A .
H7 H 0.0427 0.8598 0.6498 0.156 Uiso 1 1 calc R . .
C8 C 0.218(3) 0.930(2) 0.6090(16) 0.112(9) Uani 1 1 d . . .
H8 H 0.1770 0.9408 0.5546 0.134 Uiso 0.56(3) 1 calc PR A 1
F1' F 0.135(3) 0.961(4) 0.542(2) 0.22(3) Uani 0.44(3) 1 d P A 2
C9 C 0.352(2) 0.9640(16) 0.6322(13) 0.099(7) Uani 1 1 d . A .
H9 H 0.3983 1.0025 0.5949 0.119 Uiso 1 1 calc R . .
C10 C 0.988(2) 1.1045(13) 0.7276(13) 0.091(6) Uani 1 1 d . . .
H10 H 0.9421 1.1240 0.6765 0.109 Uiso 1 1 calc R . .
C11 C 1.135(3) 1.1339(18) 0.7497(17) 0.121(8) Uani 1 1 d . . .
H11 H 1.1876 1.1683 0.7122 0.145 Uiso 1 1 calc R . .
C12 C 1.197(3) 1.1107(16) 0.8269(18) 0.106(8) Uani 1 1 d . . .
H12 H 1.2903 1.1329 0.8450 0.127 Uiso 1 1 calc R . .
C13 C 1.123(3) 1.0565(18) 0.8760(14) 0.103(7) Uani 1 1 d . . .
F2 F 1.1795(17) 1.0280(15) 0.9516(10) 0.203(9) Uani 1 1 d . . .
C14 C 0.9813(19) 1.0263(15) 0.8508(11) 0.090(6) Uani 1 1 d . . .
H14 H 0.9303 0.9880 0.8862 0.108 Uiso 1 1 calc R . .

loop_
_atom_site_aniso_label
_atom_site_aniso_U_11
_atom_site_aniso_U_22
_atom_site_aniso_U_33
_atom_site_aniso_U_23
_atom_site_aniso_U_13
_atom_site_aniso_U_12
Cd1 0.0577(6) 0.0402(6) 0.0340(5) 0.0004(4) 0.0005(4) 0.0013(5)
Au1 0.0690(5) 0.0586(5) 0.0530(4) 0.0202(3) -0.0011(3) -0.0036(3)
Au2 0.0654(4) 0.0640(5) 0.0565(4) 0.0219(3) 0.0007(3) 0.0042(3)
N1 0.091(11) 0.047(9) 0.084(10) 0.031(8) -0.010(8) -0.007(8)
N2 0.067(9) 0.081(11) 0.066(9) -0.031(8) 0.007(7) -0.001(8)
N3 0.086(10) 0.063(10) 0.065(9) 0.017(8) 0.003(8) 0.006(8)
N4 0.065(9) 0.098(13) 0.062(9) -0.034(9) 0.002(7) 0.003(8)
N5 0.052(8) 0.067(10) 0.065(9) -0.006(8) -0.006(7) -0.012(7)
N6 0.052(8) 0.042(8) 0.075(9) -0.002(7) 0.013(7) -0.008(6)
C1 0.066(10) 0.044(10) 0.074(11) 0.022(9) -0.004(9) -0.002(8)
C2 0.056(10) 0.071(12) 0.064(10) -0.030(10) 0.011(8) -0.001(9)
C3 0.066(10) 0.073(13) 0.050(9) 0.006(9) 0.003(8) 0.010(9)
C4 0.037(9) 0.080(13) 0.072(11) -0.009(10) -0.004(8) 0.004(8)
C5 0.12(2) 0.085(18) 0.17(2) 0.030(17) -0.025(17) -0.016(15)
C6 0.040(13) 0.13(2) 0.23(3) 0.03(2) 0.027(18) -0.007(13)
F1 0.090(18) 0.15(3) 0.36(5) 0.10(3) 0.03(2) -0.047(17)
C7 0.057(16) 0.10(2) 0.22(3) -0.05(2) -0.05(2) 0.014(14)
C8 0.062(15) 0.16(3) 0.112(19) -0.032(18) -0.021(15) -0.003(15)
F1' 0.09(2) 0.42(7) 0.15(3) 0.05(4) -0.08(2) -0.09(3)
C9 0.090(15) 0.114(18) 0.090(15) -0.023(13) -0.020(12) 0.024(14)
C10 0.096(14) 0.069(14) 0.108(15) 0.031(12) 0.006(12) -0.024(12)
C11 0.098(18) 0.13(2) 0.14(2) 0.011(18) 0.024(16) -0.048(16)
C12 0.094(17) 0.087(17) 0.13(2) -0.031(16) 0.003(16) -0.049(14)
C13 0.096(17) 0.12(2) 0.090(15) -0.026(15) -0.018(14) -0.001(15)
F2 0.155(13) 0.30(2) 0.145(13) 0.015(14) -0.077(11) -0.050(15)
C14 0.064(11) 0.128(18) 0.073(12) 0.011(12) -0.026(10) -0.029(12)

loop_
_atom_type_symbol
_atom_type_description
_atom_type_scat_dispersion_real
_atom_type_scat_dispersion_imag
_atom_type_scat_source
C C 0.0033 0.0016 'International Tables Vol C Tables 4.2.6.8 and 6.1.1.4'
H H 0.0000 0.0000 'International Tables Vol C Tables 4.2.6.8 and 6.1.1.4'
N N 0.0061 0.0033 'International Tables Vol C Tables 4.2.6.8 and 6.1.1.4'
F F 0.0171 0.0103 'International Tables Vol C Tables 4.2.6.8 and 6.1.1.4'
Cd Cd -0.8075 1.2024 'International Tables Vol C Tables 4.2.6.8 and 6.1.1.4'
Au Au -2.0133 8.8022 'International Tables Vol C Tables 4.2.6.8 and 6.1.1.4'

loop_
_geom_angle_atom_site_label_1
_geom_angle_atom_site_label_2
_geom_angle_atom_site_label_3
_geom_angle
_geom_angle_site_symmetry_1
_geom_angle_site_symmetry_3
N1 Cd1 N3 177.7(5) . .
N1 Cd1 N2 89.6(5) . .
N3 Cd1 N2 92.3(5) . .
N1 Cd1 N4 90.6(5) . .
N3 Cd1 N4 87.5(5) . .
N2 Cd1 N4 177.9(5) . .
N1 Cd1 N6 88.8(5) . .
N3 Cd1 N6 89.9(5) . .
N2 Cd1 N6 86.0(4) . .
N4 Cd1 N6 91.9(4) . .
N1 Cd1 N5 89.6(5) . .
N3 Cd1 N5 91.7(5) . .
N2 Cd1 N5 93.0(4) . .
N4 Cd1 N5 89.0(5) . .
N6 Cd1 N5 178.2(5) . .
C4 Au1 C1 179.0(6) 4_576 .
C4 Au1 Au2 90.3(4) 4_576 2_646
C1 Au1 Au2 88.7(5) . 2_646
C3 Au2 C2 176.8(7) . 4_585
C3 Au2 Au1 81.2(5) . 2_656
C2 Au2 Au1 101.9(4) 4_585 2_656
C1 N1 Cd1 169.6(15) . .
C2 N2 Cd1 162.1(13) . .
C3 N3 Cd1 172.4(14) . .
C4 N4 Cd1 158.8(14) . .
C5 N5 C9 119.9(18) . .
C5 N5 Cd1 119.4(14) . .
C9 N5 Cd1 120.3(14) . .
C10 N6 C14 119.0(16) . .
C10 N6 Cd1 122.6(13) . .
C14 N6 Cd1 118.3(11) . .
N1 C1 Au1 179.4(15) . .
N2 C2 Au2 177.3(17) . 4_586
N3 C3 Au2 178.8(16) . .
N4 C4 Au1 178.1(16) . 4_575
N5 C5 C6 120(2) . .
N5 C5 H5 120.0 . .
C6 C5 H5 120.0 . .
F1 C6 C7 124(3) . .
F1 C6 C5 116(3) . .
C7 C6 C5 120(3) . .
F1 C6 H6 10.2 . .
C7 C6 H6 120.2 . .
C5 C6 H6 120.2 . .
C6 C7 C8 116(2) . .
C6 C7 H7 121.9 . .
C8 C7 H7 121.9 . .
F1' C8 C9 123(3) . .
F1' C8 C7 113(3) . .
C9 C8 C7 121(2) . .
F1' C8 H8 15.9 . .
C9 C8 H8 119.4 . .
C7 C8 H8 119.4 . .
N5 C9 C8 122(2) . .
N5 C9 H9 118.8 . .
C8 C9 H9 118.8 . .
N6 C10 C11 122.1(19) . .
N6 C10 H10 118.9 . .
C11 C10 H10 118.9 . .
C12 C11 C10 118(2) . .
C12 C11 H11 120.9 . .
C10 C11 H11 120.9 . .
C13 C12 C11 119(2) . .
C13 C12 H12 120.3 . .
C11 C12 H12 120.3 . .
C12 C13 F2 123(2) . .
C12 C13 C14 121(2) . .
F2 C13 C14 117(2) . .
N6 C14 C13 120.5(19) . .
N6 C14 H14 119.8 . .
C13 C14 H14 119.8 . .

loop_
_geom_bond_atom_site_label_1
_geom_bond_atom_site_label_2
_geom_bond_distance
_geom_bond_site_symmetry_2
Cd1 N1 2.304(13) .
Cd1 N3 2.319(14) .
Cd1 N2 2.328(13) .
Cd1 N4 2.351(13) .
Cd1 N6 2.383(11) .
Cd1 N5 2.406(12) .
Au1 C4 1.991(18) 4_576
Au1 C1 2.004(16) .
Au1 Au2 3.1874(11) 2_646
Au2 C3 1.949(17) .
Au2 C2 1.999(16) 4_585
Au2 Au1 3.1874(11) 2_656
N1 C1 1.125(17) .
N2 C2 1.102(17) .
N3 C3 1.150(18) .
N4 C4 1.108(18) .
N5 C5 1.27(2) .
N5 C9 1.31(2) .
N6 C10 1.28(2) .
N6 C14 1.341(18) .
C2 Au2 1.999(16) 4_586
C4 Au1 1.991(18) 4_575
C5 C6 1.45(3) .
C5 H5 0.9300 .
C6 F1 1.30(4) .
C6 C7 1.34(3) .
C6 H6 0.9300 .
C7 C8 1.37(3) .
C7 H7 0.9300 .
C8 F1' 1.33(4) .
C8 C9 1.33(3) .
C8 H8 0.9300 .
C9 H9 0.9300 .
C10 C11 1.41(3) .
C10 H10 0.9300 .
C11 C12 1.35(3) .
C11 H11 0.9300 .
C12 C13 1.31(3) .
C12 H12 0.9300 .
C13 F2 1.34(2) .
C13 C14 1.38(2) .
C14 H14 0.9300 .
